data_7051955
loop_
_publ_author_name
'Habashneh, Almeqdad'
'Jablonski, Chester R.'
'Collins, Julie'
'Georghiou, Paris E.'

_publ_section_title
;
 Reactions of thiacalix[4]arene 1,3-bistriflate: formation of
 thiacalix[2]phenoxathiins---structural and complexation studies
;
_journal_issue 9
_journal_name_full 'New Journal of Chemistry'
_journal_page_first 1590
_journal_paper_doi 10.1039/b801483c
_journal_volume 32
_journal_year 2008
_chemical_formula_sum 'C46 H50 O2 S4'
_chemical_formula_weight 763.10
_chemical_name_systematic
;
?
;
_space_group_IT_number 4
_symmetry_cell_setting monoclinic
_symmetry_space_group_name_Hall 'P 2yb'
_symmetry_space_group_name_H-M 'P 1 21 1'
_atom_sites_solution_hydrogens geom
_atom_sites_solution_primary direct
_atom_sites_solution_secondary difmap
_audit_creation_method SHELXL-97
_cell_angle_alpha 90.00
_cell_angle_beta 111.6530(10)
_cell_angle_gamma 90.00
_cell_formula_units_Z 2
_cell_length_a 13.5552(9)
_cell_length_b 10.8734(6)
_cell_length_c 14.9307(10)
_cell_measurement_reflns_used 9263
_cell_measurement_temperature 113(2)
_cell_measurement_theta_max 30.7
_cell_measurement_theta_min 2.4
_cell_volume 2045.4(2)
_computing_cell_refinement 'CrystalClear (Rigaku/MSC Inc., 2005)'
_computing_data_collection 'CrystalClear (Rigaku/MSC Inc., 2005)'
_computing_data_reduction 'CrystalClear (Rigaku/MSC Inc., 2005)'
_computing_molecular_graphics 'CrystalStructure 3.7.0'
_computing_publication_material 'CrystalStructure 3.7.0'
_computing_structure_refinement 'SHELXL-97 (Sheldrick, 1997)'
_computing_structure_solution 'SHELXS-97 (Sheldrick, 1990)'
_diffrn_ambient_temperature 113(2)
_diffrn_detector_area_resol_mean 14.63
_diffrn_measured_fraction_theta_full 0.996
_diffrn_measured_fraction_theta_max 0.996
_diffrn_measurement_device_type 'Rigaku Saturn'
_diffrn_measurement_method \w
_diffrn_radiation_monochromator graphite
_diffrn_radiation_source 'fine-focus sealed tube'
_diffrn_radiation_type MoK\a
_diffrn_radiation_wavelength 0.71070
_diffrn_reflns_av_R_equivalents 0.0165
_diffrn_reflns_av_sigmaI/netI 0.0268
_diffrn_reflns_limit_h_max 17
_diffrn_reflns_limit_h_min -17
_diffrn_reflns_limit_k_max 14
_diffrn_reflns_limit_k_min -14
_diffrn_reflns_limit_l_max 19
_diffrn_reflns_limit_l_min -19
_diffrn_reflns_number 19278
_diffrn_reflns_theta_full 27.50
_diffrn_reflns_theta_max 27.50
_diffrn_reflns_theta_min 2.38
_exptl_absorpt_coefficient_mu 0.269
_exptl_absorpt_correction_T_max 0.9416
_exptl_absorpt_correction_T_min 0.8756
_exptl_absorpt_correction_type numerical
_exptl_crystal_colour Colorless
_exptl_crystal_density_diffrn 1.239
_exptl_crystal_density_method 'not measured'
_exptl_crystal_description Prism
_exptl_crystal_F_000 812
_exptl_crystal_size_max 0.40
_exptl_crystal_size_mid 0.40
_exptl_crystal_size_min 0.15
_refine_diff_density_max 0.335
_refine_diff_density_min -0.373
_refine_diff_density_rms 0.058
_refine_ls_abs_structure_details 'Flack H D (1983), Acta Cryst. A39, 876-881'
_refine_ls_abs_structure_Flack 0.95(4)
_refine_ls_extinction_method none
_refine_ls_goodness_of_fit_ref 1.038
_refine_ls_hydrogen_treatment constr
_refine_ls_matrix_type full
_refine_ls_number_parameters 470
_refine_ls_number_reflns 9291
_refine_ls_number_restraints 1
_refine_ls_restrained_S_all 1.038
_refine_ls_R_factor_all 0.0391
_refine_ls_R_factor_gt 0.0388
_refine_ls_shift/su_max 0.001
_refine_ls_shift/su_mean 0.000
_refine_ls_structure_factor_coef Fsqd
_refine_ls_weighting_details 'calc w=1/[\s^2^(Fo^2^)+(0.0637P)^2^+0.8705P] where P=(Fo^2^+2Fc^2^)/3'
_refine_ls_weighting_scheme calc
_refine_ls_wR_factor_gt 0.1028
_refine_ls_wR_factor_ref 0.1034
_reflns_number_gt 9187
_reflns_number_total 9291
_reflns_threshold_expression >2sigma(I)
_cod_data_source_file b801483c.txt
_cod_data_source_block shelxl3
_cod_depositor_comments
;
The following automatic conversions were performed:
'_exptl_absorpt_correction_type' value 'Numerical' changed to 'numerical'
according to '/home/saulius/struct/CIF-dictionaries/cif_core.dic'
dictionary named 'cif_core.dic' version 2.4.1 from 2010-06-29.

Automatic conversion script
Id: cif_fix_enum 1527 2010-12-29 10:47:43Z saulius 
;
_cod_database_code 7051955

loop_
_symmetry_equiv_pos_as_xyz
'x, y, z'
'-x, y+1/2, -z'

loop_
_atom_site_label
_atom_site_type_symbol
_atom_site_fract_x
_atom_site_fract_y
_atom_site_fract_z
_atom_site_U_iso_or_equiv
_atom_site_adp_type
_atom_site_occupancy
_atom_site_symmetry_multiplicity
_atom_site_calc_flag
_atom_site_refinement_flags
_atom_site_disorder_assembly
_atom_site_disorder_group
S1 S 0.74677(4) 0.56111(4) 0.31355(3) 0.01678(10) Uani 1 1 d . . .
S2 S 0.67294(4) 0.58059(4) 0.55241(3) 0.01683(10) Uani 1 1 d . . .
S3 S 0.99880(4) 0.25850(5) 0.60173(3) 0.02007(11) Uani 1 1 d . . .
S4 S 0.39255(4) 0.28904(5) 0.27529(3) 0.01982(11) Uani 1 1 d . . .
O1 O 0.85710(11) 0.47278(13) 0.51729(10) 0.0168(3) Uani 1 1 d . . .
O2 O 0.59905(11) 0.41650(14) 0.37981(10) 0.0171(3) Uani 1 1 d . . .
C1 C 0.83410(15) 0.43254(19) 0.35270(14) 0.0160(4) Uani 1 1 d . . .
C2 C 0.86262(15) 0.36491(19) 0.28621(14) 0.0171(4) Uani 1 1 d . . .
H1 H 0.8335 0.3874 0.2201 0.021 Uiso 1 1 calc R . .
C3 C 0.93235(15) 0.26570(19) 0.31390(14) 0.0175(4) Uani 1 1 d . . .
C4 C 0.97244(15) 0.23269(19) 0.41191(15) 0.0179(4) Uani 1 1 d . . .
H2 H 1.0180 0.1635 0.4326 0.022 Uiso 1 1 calc R . .
C5 C 0.94611(14) 0.3000(2) 0.47841(14) 0.0170(4) Uani 1 1 d . . .
C6 C 0.87850(15) 0.40104(19) 0.44963(14) 0.0158(4) Uani 1 1 d . . .
C7 C 0.96911(16) 0.1951(2) 0.24362(15) 0.0199(4) Uani 1 1 d . . .
C8 C 1.08972(17) 0.2142(2) 0.27441(16) 0.0251(5) Uani 1 1 d . . .
H3 H 1.1033 0.2869 0.2419 0.030 Uiso 1 1 calc R . .
H4 H 1.1214 0.1417 0.2565 0.030 Uiso 1 1 calc R . .
H5 H 1.1213 0.2260 0.3443 0.030 Uiso 1 1 calc R . .
C9 C 0.94476(19) 0.0577(2) 0.24790(17) 0.0278(5) Uani 1 1 d . . .
H6 H 0.9732 0.0299 0.3151 0.033 Uiso 1 1 calc R . .
H7 H 0.9777 0.0107 0.2104 0.033 Uiso 1 1 calc R . .
H8 H 0.8678 0.0450 0.2210 0.033 Uiso 1 1 calc R . .
C10 C 0.91536(18) 0.2392(2) 0.13947(15) 0.0268(5) Uani 1 1 d . . .
H9 H 0.9343 0.1842 0.0964 0.032 Uiso 1 1 calc R . .
H10 H 0.9392 0.3229 0.1336 0.032 Uiso 1 1 calc R . .
H11 H 0.8382 0.2389 0.1218 0.032 Uiso 1 1 calc R . .
C11 C 0.74685(15) 0.44769(18) 0.60941(14) 0.0165(4) Uani 1 1 d . . .
C12 C 0.83089(16) 0.40691(19) 0.58499(14) 0.0165(4) Uani 1 1 d . . .
C13 C 0.88823(16) 0.3037(2) 0.63023(14) 0.0181(4) Uani 1 1 d . . .
C14 C 0.86052(17) 0.2390(2) 0.69775(14) 0.0197(4) Uani 1 1 d . . .
H12 H 0.8990 0.1672 0.7267 0.024 Uiso 1 1 calc R . .
C15 C 0.77588(16) 0.2791(2) 0.72341(14) 0.0191(4) Uani 1 1 d . . .
C16 C 0.72181(16) 0.3846(2) 0.67900(14) 0.0185(4) Uani 1 1 d . . .
H13 H 0.6658 0.4145 0.6969 0.022 Uiso 1 1 calc R . .
C17 C 0.74295(18) 0.2114(2) 0.79802(15) 0.0223(4) Uani 1 1 d . . .
C18 C 0.8019(2) 0.0901(2) 0.83031(19) 0.0362(6) Uani 1 1 d . . .
H14 H 0.8753 0.1068 0.8727 0.043 Uiso 1 1 calc R . .
H15 H 0.8014 0.0440 0.7737 0.043 Uiso 1 1 calc R . .
H16 H 0.7667 0.0415 0.8652 0.043 Uiso 1 1 calc R . .
C19 C 0.7672(2) 0.2952(3) 0.88675(16) 0.0302(5) Uani 1 1 d . . .
H17 H 0.8395 0.2793 0.9323 0.036 Uiso 1 1 calc R . .
H18 H 0.7165 0.2782 0.9180 0.036 Uiso 1 1 calc R . .
H19 H 0.7610 0.3815 0.8664 0.036 Uiso 1 1 calc R . .
C20 C 0.6233(2) 0.1844(2) 0.75537(18) 0.0315(5) Uani 1 1 d . . .
H20 H 0.5845 0.2531 0.7694 0.038 Uiso 1 1 calc R . .
H21 H 0.6086 0.1088 0.7840 0.038 Uiso 1 1 calc R . .
H22 H 0.6005 0.1739 0.6854 0.038 Uiso 1 1 calc R . .
C21 C 0.54639(15) 0.50988(18) 0.50044(14) 0.0170(4) Uani 1 1 d . . .
C22 C 0.52236(16) 0.43627(19) 0.41878(14) 0.0160(4) Uani 1 1 d . . .
C23 C 0.42216(16) 0.38184(19) 0.37964(14) 0.0178(4) Uani 1 1 d . . .
C24 C 0.34725(16) 0.40148(19) 0.42153(14) 0.0178(4) Uani 1 1 d . . .
H23 H 0.2791 0.3649 0.3934 0.021 Uiso 1 1 calc R . .
C25 C 0.37026(16) 0.47388(19) 0.50415(15) 0.0179(4) Uani 1 1 d . . .
C26 C 0.47120(16) 0.52762(19) 0.54186(14) 0.0179(4) Uani 1 1 d . . .
H24 H 0.4887 0.5779 0.5976 0.021 Uiso 1 1 calc R . .
C27 C 0.29241(16) 0.4887(2) 0.55613(15) 0.0212(4) Uani 1 1 d . . .
C28 C 0.2987(2) 0.6194(3) 0.5970(2) 0.0383(6) Uani 1 1 d . . .
H25 H 0.3521 0.6217 0.6626 0.046 Uiso 1 1 calc R . .
H26 H 0.2294 0.6426 0.5983 0.046 Uiso 1 1 calc R . .
H27 H 0.3187 0.6771 0.5562 0.046 Uiso 1 1 calc R . .
C29 C 0.17817(19) 0.4665(3) 0.4881(2) 0.0381(6) Uani 1 1 d . . .
H28 H 0.1466 0.5443 0.4579 0.046 Uiso 1 1 calc R . .
H29 H 0.1371 0.4333 0.5247 0.046 Uiso 1 1 calc R . .
H30 H 0.1774 0.4075 0.4382 0.046 Uiso 1 1 calc R . .
C30 C 0.3228(3) 0.3956(3) 0.6382(2) 0.0454(8) Uani 1 1 d . . .
H31 H 0.2847 0.3184 0.6150 0.054 Uiso 1 1 calc R . .
H32 H 0.3038 0.4281 0.6909 0.054 Uiso 1 1 calc R . .
H33 H 0.3995 0.3806 0.6616 0.054 Uiso 1 1 calc R . .
C31 C 0.62764(15) 0.48566(19) 0.23933(14) 0.0168(4) Uani 1 1 d . . .
C32 C 0.59433(16) 0.4924(2) 0.13884(14) 0.0188(4) Uani 1 1 d . . .
H34 H 0.6381 0.5331 0.1111 0.023 Uiso 1 1 calc R . .
C33 C 0.49846(16) 0.4408(2) 0.07819(15) 0.0199(4) Uani 1 1 d . . .
C34 C 0.43624(16) 0.3805(2) 0.12180(15) 0.0203(4) Uani 1 1 d . . .
H35 H 0.3699 0.3461 0.0826 0.024 Uiso 1 1 calc R . .
C35 C 0.47027(16) 0.37020(19) 0.22193(14) 0.0180(4) Uani 1 1 d . . .
C36 C 0.56500(16) 0.42398(19) 0.28055(14) 0.0167(4) Uani 1 1 d . . .
C37 C 0.45743(17) 0.4527(2) -0.03194(15) 0.0234(4) Uani 1 1 d . . .
C38 C 0.54128(19) 0.5072(3) -0.06704(16) 0.0299(5) Uani 1 1 d . . .
H36 H 0.5086 0.5256 -0.1360 0.036 Uiso 1 1 calc R . .
H37 H 0.5989 0.4477 -0.0561 0.036 Uiso 1 1 calc R . .
H38 H 0.5699 0.5830 -0.0314 0.036 Uiso 1 1 calc R . .
C39 C 0.4249(2) 0.3256(2) -0.07888(17) 0.0337(6) Uani 1 1 d . . .
H39 H 0.4860 0.2867 -0.0874 0.040 Uiso 1 1 calc R . .
H40 H 0.3673 0.3353 -0.1418 0.040 Uiso 1 1 calc R . .
H41 H 0.4005 0.2740 -0.0373 0.040 Uiso 1 1 calc R . .
C40 C 0.36011(19) 0.5378(3) -0.06518(17) 0.0324(5) Uani 1 1 d . . .
H42 H 0.2956 0.4888 -0.0780 0.039 Uiso 1 1 calc R . .
H43 H 0.3561 0.5808 -0.1241 0.039 Uiso 1 1 calc R . .
H44 H 0.3665 0.5982 -0.0146 0.039 Uiso 1 1 calc R . .
C41 C 0.8614(2) 0.6443(2) 0.11867(17) 0.0310(5) Uani 1 1 d . . .
H45 H 0.8638 0.6022 0.1752 0.037 Uiso 1 1 calc R . .
C42 C 0.8376(2) 0.5812(2) 0.03321(18) 0.0334(5) Uani 1 1 d . . .
H46 H 0.8233 0.4954 0.0309 0.040 Uiso 1 1 calc R . .
C43 C 0.8344(2) 0.6420(3) -0.04904(18) 0.0360(6) Uani 1 1 d . . .
H47 H 0.8170 0.5982 -0.1079 0.043 Uiso 1 1 calc R . .
C44 C 0.8563(2) 0.7660(2) -0.04600(17) 0.0310(5) Uani 1 1 d . . .
H48 H 0.8551 0.8076 -0.1024 0.037 Uiso 1 1 calc R . .
C45 C 0.8801(2) 0.8299(2) 0.03995(18) 0.0311(5) Uani 1 1 d . . .
H49 H 0.8953 0.9154 0.0426 0.037 Uiso 1 1 calc R . .
C46 C 0.8818(2) 0.7688(3) 0.12176(17) 0.0335(5) Uani 1 1 d . . .
H50 H 0.8971 0.8127 0.1803 0.040 Uiso 1 1 calc R . .

loop_
_atom_site_aniso_label
_atom_site_aniso_U_11
_atom_site_aniso_U_22
_atom_site_aniso_U_33
_atom_site_aniso_U_23
_atom_site_aniso_U_13
_atom_site_aniso_U_12
S1 0.0160(2) 0.0159(2) 0.0171(2) 0.00165(17) 0.00466(17) 0.00097(17)
S2 0.0143(2) 0.0167(2) 0.0180(2) -0.00065(18) 0.00428(16) -0.00037(18)
S3 0.0176(2) 0.0257(3) 0.0156(2) 0.00289(18) 0.00461(17) 0.00634(19)
S4 0.0209(2) 0.0208(2) 0.0178(2) -0.00332(19) 0.00707(18) -0.00467(19)
O1 0.0182(6) 0.0169(7) 0.0164(7) 0.0006(5) 0.0078(5) 0.0012(6)
O2 0.0142(6) 0.0227(7) 0.0140(6) 0.0012(5) 0.0048(5) 0.0015(5)
C1 0.0118(8) 0.0180(9) 0.0171(9) 0.0013(7) 0.0040(7) 0.0013(7)
C2 0.0150(9) 0.0198(9) 0.0153(9) -0.0005(7) 0.0042(7) -0.0008(8)
C3 0.0147(8) 0.0202(10) 0.0167(9) -0.0020(7) 0.0047(7) -0.0009(8)
C4 0.0140(9) 0.0180(9) 0.0207(9) -0.0003(7) 0.0050(7) 0.0005(7)
C5 0.0116(8) 0.0209(10) 0.0174(9) -0.0003(8) 0.0041(7) -0.0015(8)
C6 0.0148(8) 0.0179(9) 0.0150(8) 0.0003(7) 0.0059(7) -0.0014(7)
C7 0.0190(9) 0.0232(10) 0.0157(9) -0.0014(7) 0.0044(7) 0.0028(8)
C8 0.0194(10) 0.0361(13) 0.0208(10) -0.0030(9) 0.0087(8) 0.0037(9)
C9 0.0305(11) 0.0220(11) 0.0258(10) -0.0073(9) 0.0046(9) 0.0003(9)
C10 0.0262(11) 0.0352(12) 0.0174(10) -0.0008(9) 0.0061(8) 0.0101(10)
C11 0.0156(9) 0.0156(9) 0.0154(8) -0.0014(7) 0.0024(7) -0.0010(7)
C12 0.0170(9) 0.0180(9) 0.0131(8) -0.0001(7) 0.0041(7) -0.0008(8)
C13 0.0165(9) 0.0197(10) 0.0166(8) 0.0002(8) 0.0044(7) 0.0011(8)
C14 0.0218(9) 0.0210(10) 0.0162(9) 0.0004(7) 0.0069(7) 0.0022(8)
C15 0.0216(9) 0.0194(10) 0.0156(8) -0.0009(8) 0.0062(7) -0.0020(8)
C16 0.0185(9) 0.0203(10) 0.0168(9) -0.0022(8) 0.0066(7) -0.0002(8)
C17 0.0276(11) 0.0211(10) 0.0201(10) 0.0024(8) 0.0110(8) 0.0010(9)
C18 0.0489(15) 0.0308(13) 0.0361(13) 0.0150(11) 0.0242(12) 0.0108(12)
C19 0.0398(13) 0.0348(13) 0.0175(9) 0.0006(9) 0.0123(9) -0.0030(11)
C20 0.0330(12) 0.0312(13) 0.0313(12) 0.0004(10) 0.0130(10) -0.0120(10)
C21 0.0152(9) 0.0167(9) 0.0173(9) 0.0024(7) 0.0038(7) -0.0001(7)
C22 0.0155(8) 0.0173(9) 0.0153(8) 0.0027(7) 0.0058(7) 0.0017(7)
C23 0.0176(9) 0.0168(9) 0.0178(9) 0.0009(7) 0.0052(7) 0.0001(8)
C24 0.0156(9) 0.0171(9) 0.0191(9) 0.0017(7) 0.0045(7) -0.0006(7)
C25 0.0172(9) 0.0173(9) 0.0202(9) 0.0024(8) 0.0080(7) 0.0013(8)
C26 0.0170(9) 0.0180(9) 0.0179(9) -0.0006(7) 0.0055(7) 0.0018(8)
C27 0.0196(9) 0.0249(11) 0.0222(10) -0.0003(8) 0.0112(8) -0.0009(8)
C28 0.0260(12) 0.0372(14) 0.0608(17) -0.0220(13) 0.0268(12) -0.0072(11)
C29 0.0199(11) 0.0590(18) 0.0380(14) -0.0167(13) 0.0139(10) -0.0093(12)
C30 0.0545(17) 0.0546(18) 0.0415(15) 0.0215(14) 0.0345(14) 0.0192(15)
C31 0.0166(8) 0.0175(9) 0.0155(9) 0.0012(7) 0.0050(7) 0.0037(8)
C32 0.0185(9) 0.0212(10) 0.0159(9) 0.0024(7) 0.0054(7) 0.0044(8)
C33 0.0196(9) 0.0218(10) 0.0170(9) 0.0008(8) 0.0052(7) 0.0052(8)
C34 0.0187(9) 0.0236(10) 0.0163(9) -0.0035(8) 0.0036(7) 0.0016(8)
C35 0.0197(9) 0.0176(9) 0.0168(9) -0.0011(7) 0.0069(7) 0.0018(8)
C36 0.0189(9) 0.0175(9) 0.0137(9) 0.0008(7) 0.0060(7) 0.0027(7)
C37 0.0236(10) 0.0300(12) 0.0145(9) -0.0011(8) 0.0046(8) 0.0008(9)
C38 0.0310(11) 0.0424(14) 0.0167(10) 0.0023(9) 0.0092(9) -0.0029(10)
C39 0.0471(15) 0.0314(13) 0.0179(10) -0.0049(9) 0.0065(10) -0.0014(11)
C40 0.0279(11) 0.0419(14) 0.0224(10) 0.0084(10) 0.0035(9) 0.0058(11)
C41 0.0349(13) 0.0343(13) 0.0230(11) 0.0035(10) 0.0097(10) -0.0064(10)
C42 0.0449(14) 0.0245(11) 0.0311(12) -0.0013(10) 0.0146(10) -0.0076(11)
C43 0.0528(17) 0.0335(13) 0.0237(11) -0.0070(10) 0.0163(11) -0.0063(12)
C44 0.0401(13) 0.0310(13) 0.0244(11) 0.0046(9) 0.0147(10) 0.0017(11)
C45 0.0350(12) 0.0244(11) 0.0303(12) 0.0016(9) 0.0079(10) 0.0007(10)
C46 0.0389(13) 0.0346(14) 0.0229(11) -0.0034(10) 0.0067(10) -0.0032(11)

loop_
_atom_type_symbol
_atom_type_description
_atom_type_scat_dispersion_real
_atom_type_scat_dispersion_imag
_atom_type_scat_source
C C 0.0033 0.0016 'International Tables Vol C Tables 4.2.6.8 and 6.1.1.4'
H H 0.0000 0.0000 'International Tables Vol C Tables 4.2.6.8 and 6.1.1.4'
O O 0.0106 0.0060 'International Tables Vol C Tables 4.2.6.8 and 6.1.1.4'
S S 0.1246 0.1234 'International Tables Vol C Tables 4.2.6.8 and 6.1.1.4'

loop_
_geom_angle_atom_site_label_1
_geom_angle_atom_site_label_2
_geom_angle_atom_site_label_3
_geom_angle
_geom_angle_site_symmetry_1
_geom_angle_site_symmetry_3
_geom_angle_publ_flag
C1 S1 C31 100.49(9) . . ?
C21 S2 C11 98.02(9) . . ?
C5 S3 C13 97.28(9) . . ?
C35 S4 C23 97.60(10) . . ?
C12 O1 C6 114.72(15) . . ?
C36 O2 C22 115.89(15) . . ?
C6 C1 C2 118.84(18) . . ?
C6 C1 S1 120.94(15) . . ?
C2 C1 S1 120.17(15) . . ?
C3 C2 C1 122.09(18) . . ?
C2 C3 C4 117.76(18) . . ?
C2 C3 C7 122.97(17) . . ?
C4 C3 C7 119.23(18) . . ?
C5 C4 C3 120.60(19) . . ?
C4 C5 C6 120.73(18) . . ?
C4 C5 S3 120.00(16) . . ?
C6 C5 S3 119.27(15) . . ?
O1 C6 C1 119.51(18) . . ?
O1 C6 C5 120.58(17) . . ?
C1 C6 C5 119.89(18) . . ?
C3 C7 C10 112.77(17) . . ?
C3 C7 C9 109.36(18) . . ?
C10 C7 C9 108.55(18) . . ?
C3 C7 C8 107.89(17) . . ?
C10 C7 C8 108.40(18) . . ?
C9 C7 C8 109.84(18) . . ?
C16 C11 C12 119.28(18) . . ?
C16 C11 S2 120.52(15) . . ?
C12 C11 S2 120.20(15) . . ?
O1 C12 C13 121.54(18) . . ?
O1 C12 C11 118.75(17) . . ?
C13 C12 C11 119.68(18) . . ?
C12 C13 C14 120.60(19) . . ?
C12 C13 S3 118.56(16) . . ?
C14 C13 S3 120.83(16) . . ?
C13 C14 C15 120.4(2) . . ?
C16 C15 C14 117.75(18) . . ?
C16 C15 C17 119.97(18) . . ?
C14 C15 C17 122.29(19) . . ?
C11 C16 C15 122.23(19) . . ?
C18 C17 C15 112.74(19) . . ?
C18 C17 C20 108.4(2) . . ?
C15 C17 C20 109.66(18) . . ?
C18 C17 C19 108.6(2) . . ?
C15 C17 C19 108.27(18) . . ?
C20 C17 C19 109.10(19) . . ?
C26 C21 C22 119.82(18) . . ?
C26 C21 S2 119.69(16) . . ?
C22 C21 S2 120.49(15) . . ?
O2 C22 C21 119.24(18) . . ?
O2 C22 C23 121.61(18) . . ?
C21 C22 C23 119.14(18) . . ?
C24 C23 C22 120.34(19) . . ?
C24 C23 S4 121.07(16) . . ?
C22 C23 S4 118.59(15) . . ?
C23 C24 C25 121.38(19) . . ?
C24 C25 C26 117.15(18) . . ?
C24 C25 C27 122.35(18) . . ?
C26 C25 C27 120.39(18) . . ?
C21 C26 C25 122.15(19) . . ?
C30 C27 C29 109.7(2) . . ?
C30 C27 C25 107.79(19) . . ?
C29 C27 C25 111.49(18) . . ?
C30 C27 C28 109.6(2) . . ?
C29 C27 C28 107.7(2) . . ?
C25 C27 C28 110.53(19) . . ?
C36 C31 C32 119.42(18) . . ?
C36 C31 S1 120.45(15) . . ?
C32 C31 S1 120.09(16) . . ?
C33 C32 C31 121.89(19) . . ?
C32 C33 C34 117.44(18) . . ?
C32 C33 C37 122.90(19) . . ?
C34 C33 C37 119.61(18) . . ?
C35 C34 C33 121.08(19) . . ?
C36 C35 C34 120.28(19) . . ?
C36 C35 S4 119.41(15) . . ?
C34 C35 S4 120.30(16) . . ?
O2 C36 C35 121.08(18) . . ?
O2 C36 C31 119.07(18) . . ?
C35 C36 C31 119.85(18) . . ?
C33 C37 C38 112.15(18) . . ?
C33 C37 C40 108.99(18) . . ?
C38 C37 C40 108.2(2) . . ?
C33 C37 C39 110.01(19) . . ?
C38 C37 C39 108.38(19) . . ?
C40 C37 C39 109.0(2) . . ?
C42 C41 C46 119.7(2) . . ?
C41 C42 C43 120.3(2) . . ?
C44 C43 C42 120.2(2) . . ?
C43 C44 C45 119.6(2) . . ?
C46 C45 C44 119.9(2) . . ?
C41 C46 C45 120.3(2) . . ?

loop_
_geom_bond_atom_site_label_1
_geom_bond_atom_site_label_2
_geom_bond_distance
_geom_bond_site_symmetry_2
_geom_bond_publ_flag
S1 C1 1.785(2) . ?
S1 C31 1.786(2) . ?
S2 C21 1.776(2) . ?
S2 C11 1.785(2) . ?
S3 C5 1.770(2) . ?
S3 C13 1.772(2) . ?
S4 C35 1.773(2) . ?
S4 C23 1.774(2) . ?
O1 C12 1.388(2) . ?
O1 C6 1.389(2) . ?
O2 C36 1.383(2) . ?
O2 C22 1.383(2) . ?
C1 C6 1.390(3) . ?
C1 C2 1.400(3) . ?
C2 C3 1.393(3) . ?
C3 C4 1.407(3) . ?
C3 C7 1.525(3) . ?
C4 C5 1.382(3) . ?
C5 C6 1.393(3) . ?
C7 C10 1.531(3) . ?
C7 C9 1.536(3) . ?
C7 C8 1.540(3) . ?
C11 C16 1.388(3) . ?
C11 C12 1.391(3) . ?
C12 C13 1.390(3) . ?
C13 C14 1.390(3) . ?
C14 C15 1.406(3) . ?
C15 C16 1.391(3) . ?
C15 C17 1.533(3) . ?
C17 C18 1.525(3) . ?
C17 C20 1.536(3) . ?
C17 C19 1.541(3) . ?
C21 C26 1.387(3) . ?
C21 C22 1.393(3) . ?
C22 C23 1.397(3) . ?
C23 C24 1.392(3) . ?
C24 C25 1.398(3) . ?
C25 C26 1.401(3) . ?
C25 C27 1.532(3) . ?
C27 C30 1.524(3) . ?
C27 C29 1.525(3) . ?
C27 C28 1.537(3) . ?
C31 C36 1.391(3) . ?
C31 C32 1.400(3) . ?
C32 C33 1.398(3) . ?
C33 C34 1.404(3) . ?
C33 C37 1.535(3) . ?
C34 C35 1.397(3) . ?
C35 C36 1.388(3) . ?
C37 C38 1.535(3) . ?
C37 C40 1.536(3) . ?
C37 C39 1.539(3) . ?
C41 C42 1.378(3) . ?
C41 C46 1.379(4) . ?
C42 C43 1.381(3) . ?
C43 C44 1.378(4) . ?
C44 C45 1.388(3) . ?
C45 C46 1.383(3) . ?

loop_
_cod_related_entry_id
_cod_related_entry_database
_cod_related_entry_code
1 ChemSpider 30652912
